data_4000256
_journal_name_full 'Chemistry of Materials'
_journal_paper_doi 10.1021/cm020650x
_journal_year 2003
_chemical_formula_sum 'C2 H3 O5 P Sn'
_chemical_formula_weight 256.73
_space_group_IT_number 14
_symmetry_cell_setting monoclinic
_symmetry_space_group_name_Hall '-P 2yn'
_symmetry_space_group_name_H-M 'P 1 21/n 1'
_atom_sites_solution_hydrogens geom
_atom_sites_solution_primary direct
_atom_sites_solution_secondary difmap
_cell_angle_alpha 90.00
_cell_angle_beta 90.505(7)
_cell_angle_gamma 90.00
_cell_formula_units_Z 5
_cell_length_a 5.490(2)
_cell_length_b 4.890(2)
_cell_length_c 21.884(9)
_cell_measurement_temperature 293(2)
_cell_volume 587.4(4)
_diffrn_ambient_temperature 293(2)
_diffrn_detector_area_resol_mean ?
_diffrn_measurement_device_type ?
_diffrn_measurement_method ?
_diffrn_radiation_monochromator graphite
_diffrn_radiation_source 'fine-focus sealed tube'
_diffrn_radiation_type MoK\a
_diffrn_radiation_wavelength 0.71073
_diffrn_reflns_av_R_equivalents 0.0709
_diffrn_reflns_av_sigmaI/netI 0.0512
_diffrn_reflns_limit_h_max 4
_diffrn_reflns_limit_h_min -6
_diffrn_reflns_limit_k_max 5
_diffrn_reflns_limit_k_min -5
_diffrn_reflns_limit_l_max 24
_diffrn_reflns_limit_l_min -24
_diffrn_reflns_number 2460
_diffrn_reflns_theta_max 23.40
_diffrn_reflns_theta_min 1.86
_diffrn_standards_decay_% ?
_diffrn_standards_interval_count ?
_diffrn_standards_interval_time ?
_diffrn_standards_number ?
_exptl_absorpt_coefficient_mu 4.567
_exptl_crystal_density_diffrn 2.903
_exptl_crystal_density_method 'not measured'
_exptl_crystal_F_000 480
_refine_ls_extinction_coef 0.0111(10)
_refine_ls_extinction_expression Fc^*^=kFc[1+0.001xFc^2^\l^3^/sin(2\q)]^-1/4^
_refine_ls_extinction_method SHELXL
_refine_ls_goodness_of_fit_ref 1.054
_refine_ls_hydrogen_treatment mixed
_refine_ls_matrix_type full
_refine_ls_number_parameters 91
_refine_ls_number_reflns 858
_refine_ls_number_restraints 0
_refine_ls_restrained_S_all 1.054
_refine_ls_R_factor_all 0.0357
_refine_ls_R_factor_gt 0.0298
_refine_ls_shift/su_max 0.001
_refine_ls_shift/su_mean 0.000
_refine_ls_structure_factor_coef Fsqd
_refine_ls_weighting_details 'calc w=1/[\s^2^(Fo^2^)+(0.0377P)^2^+0.0000P] where P=(Fo^2^+2Fc^2^)/3'
_refine_ls_weighting_scheme calc
_refine_ls_wR_factor_gt 0.0703
_refine_ls_wR_factor_ref 0.0723
_reflns_number_gt 735
_reflns_number_total 858
_reflns_threshold_expression >2sigma(I)
_cod_depositor_comments
;
The following automatic conversions were performed:
'_symmetry_cell_setting' value 'Monoclinic' changed to 'monoclinic'
according to '/home/saulius/struct/CIF-dictionaries/cif_core.dic'
dictionary named 'cif_core.dic' version 2.4.1 from 2010-06-29.

Automatic conversion script
Id: cif_fix_enum 1527 2010-12-29 10:47:43Z saulius 
;
_cod_original_sg_symbol_H-M 'P 21/n'
_cod_original_formula_sum 'C2 H3 O5 P1 Sn1'
_cod_database_code 4000256

loop_
_symmetry_equiv_pos_as_xyz
'x, y, z'
'-x+1/2, y+1/2, -z+1/2'
'-x, -y, -z'
'x-1/2, -y-1/2, z-1/2'

loop_
_atom_site_label
_atom_site_type_symbol
_atom_site_fract_x
_atom_site_fract_y
_atom_site_fract_z
_atom_site_U_iso_or_equiv
_atom_site_adp_type
_atom_site_occupancy
_atom_site_symmetry_multiplicity
_atom_site_calc_flag
_atom_site_refinement_flags
_atom_site_disorder_assembly
_atom_site_disorder_group
Sn1 Sn 0.81532(8) 0.21899(8) 0.932687(19) 0.0203(3) Uani 1 1 d . . .
P1 P 0.4054(3) -0.3090(3) 0.92654(7) 0.0183(4) Uani 1 1 d . . .
O1 O 0.6469(7) -0.1641(8) 0.93849(19) 0.0247(10) Uani 1 1 d . . .
O2 O 0.4522(7) 0.3834(8) 0.92597(18) 0.0229(10) Uani 1 1 d . . .
O3 O 0.1995(8) -0.2334(8) 0.96991(19) 0.0239(11) Uani 1 1 d . . .
C1 C 0.2997(13) -0.2097(14) 0.8510(3) 0.0228(15) Uani 1 1 d . . .
H1A H 0.173(12) -0.310(12) 0.849(3) 0.020(18) Uiso 1 1 d . . .
H1B H 0.270(13) -0.005(16) 0.851(3) 0.05(2) Uiso 1 1 d . . .
C2 C 0.4922(15) -0.2690(14) 0.8047(3) 0.0286(17) Uani 1 1 d . . .
O4 O 0.6655(10) -0.1186(13) 0.7969(2) 0.0520(15) Uani 1 1 d . . .
O5 O 0.4655(9) -0.5061(11) 0.7779(2) 0.0458(14) Uani 1 1 d . . .

loop_
_atom_site_aniso_label
_atom_site_aniso_U_11
_atom_site_aniso_U_22
_atom_site_aniso_U_33
_atom_site_aniso_U_23
_atom_site_aniso_U_13
_atom_site_aniso_U_12
Sn1 0.0184(3) 0.0197(3) 0.0231(3) -0.00009(18) 0.0063(2) -0.00279(18)
P1 0.0172(9) 0.0167(8) 0.0209(9) -0.0006(6) 0.0019(7) -0.0012(7)
O1 0.022(3) 0.019(2) 0.034(3) 0.0001(19) 0.002(2) -0.004(2)
O2 0.020(2) 0.016(2) 0.033(2) 0.0017(18) 0.0011(19) 0.0000(19)
O3 0.021(3) 0.032(3) 0.018(3) -0.0034(17) 0.003(2) 0.0039(18)
C1 0.016(4) 0.027(4) 0.025(4) 0.003(3) 0.004(3) 0.001(3)
C2 0.033(5) 0.036(4) 0.017(3) 0.005(3) 0.005(3) 0.004(3)
O4 0.046(4) 0.056(4) 0.055(4) 0.000(3) 0.030(3) -0.015(3)
O5 0.044(3) 0.050(3) 0.044(3) -0.019(3) 0.013(3) -0.006(3)
